data_4501603
loop_
_publ_author_name
'Li, Cheng-Peng'
'Yu, Qian'
'Chen, Jing'
'Du, Miao'

_publ_section_title
;
 Supramolecular Coordination Complexes with 5-Sulfoisophthalic Acid and
 2,5-Bipyridyl-1,3,4-Oxadiazole: Specific Sensitivity to Acidity for
 Cd(II) Species
;
_journal_issue 6
_journal_name_full 'Crystal Growth &amp; Design'
_journal_page_first 2650
_journal_paper_doi 10.1021/cg100144p
_journal_volume 10
_journal_year 2010
_chemical_formula_sum 'C80 H78 N16 O47 Pb4 S4'
_chemical_formula_weight 2972.58
_chemical_name_systematic
; 
 ? 
;
_space_group_IT_number 2
_symmetry_cell_setting triclinic
_symmetry_space_group_name_Hall '-P 1'
_symmetry_space_group_name_H-M 'P -1'
_atom_sites_solution_hydrogens geom
_atom_sites_solution_primary direct
_atom_sites_solution_secondary difmap
_audit_creation_method SHELXL-97
_cell_angle_alpha 89.3920(10)
_cell_angle_beta 82.7900(10)
_cell_angle_gamma 84.0440(10)
_cell_formula_units_Z 1
_cell_length_a 11.4270(4)
_cell_length_b 14.3404(5)
_cell_length_c 15.1217(6)
_cell_measurement_reflns_used 9279
_cell_measurement_temperature 296(2)
_cell_measurement_theta_max 27.87
_cell_measurement_theta_min 2.39
_cell_volume 2445.09(16)
_computing_cell_refinement 'Bruker Apex II'
_computing_data_collection 'Bruker Apex II'
_computing_data_reduction 'Bruker SAINT'
_computing_molecular_graphics 'Bruker SHELXTL'
_computing_publication_material 'Bruker SHELXTL'
_computing_structure_refinement 'SHELXL-97 (Sheldrick, 1997)'
_computing_structure_solution 'SHELXS-97 (Sheldrick, 1990)'
_diffrn_ambient_temperature 296(2)
_diffrn_measured_fraction_theta_full 0.996
_diffrn_measured_fraction_theta_max 0.996
_diffrn_measurement_device_type 'Apex II CCD area detector'
_diffrn_measurement_method 'phi and omega scans'
_diffrn_radiation_monochromator graphite
_diffrn_radiation_source 'fine-focus sealed tube'
_diffrn_radiation_type MoK\a
_diffrn_radiation_wavelength 0.71073
_diffrn_reflns_av_R_equivalents 0.0171
_diffrn_reflns_av_sigmaI/netI 0.0299
_diffrn_reflns_limit_h_max 12
_diffrn_reflns_limit_h_min -13
_diffrn_reflns_limit_k_max 17
_diffrn_reflns_limit_k_min -11
_diffrn_reflns_limit_l_max 17
_diffrn_reflns_limit_l_min -17
_diffrn_reflns_number 12593
_diffrn_reflns_theta_full 25.01
_diffrn_reflns_theta_max 25.01
_diffrn_reflns_theta_min 1.36
_exptl_absorpt_coefficient_mu 7.057
_exptl_absorpt_correction_T_max 1.000000
_exptl_absorpt_correction_T_min 0.644680
_exptl_absorpt_correction_type multi-scan
_exptl_absorpt_process_details SADABS
_exptl_crystal_colour PALE-YELLOW
_exptl_crystal_density_diffrn 2.019
_exptl_crystal_density_meas SADABS
_exptl_crystal_density_method 'not measured'
_exptl_crystal_description BLOCK
_exptl_crystal_F_000 1438
_exptl_crystal_size_max 0.25
_exptl_crystal_size_mid 0.22
_exptl_crystal_size_min 0.21
_refine_diff_density_max 0.574
_refine_diff_density_min -1.127
_refine_diff_density_rms 0.126
_refine_ls_extinction_method none
_refine_ls_goodness_of_fit_ref 1.071
_refine_ls_hydrogen_treatment constr
_refine_ls_matrix_type full
_refine_ls_number_parameters 715
_refine_ls_number_reflns 8581
_refine_ls_number_restraints 24
_refine_ls_restrained_S_all 1.070
_refine_ls_R_factor_all 0.0287
_refine_ls_R_factor_gt 0.0236
_refine_ls_shift/su_max 0.002
_refine_ls_shift/su_mean 0.000
_refine_ls_structure_factor_coef Fsqd
_refine_ls_weighting_details 'calc w=1/[\s^2^(Fo^2^)+(0.0250P)^2^+2.7873P] where P=(Fo^2^+2Fc^2^)/3'
_refine_ls_weighting_scheme calc
_refine_ls_wR_factor_gt 0.0555
_refine_ls_wR_factor_ref 0.0577
_reflns_number_gt 7621
_reflns_number_total 8581
_reflns_threshold_expression >2sigma(I)
_cod_data_source_file cg100144p_si_002.cif
_cod_data_source_block 8
_cod_depositor_comments
;
The following automatic conversions were performed:

'_symmetry_cell_setting' value 'Triclinic' changed to 'triclinic'
according to /home/saulius/struct/CIF-dictionaries/cif_core.dic
dictionary named 'cif_core.dic' version 2.4.2 from
2011-04-26.

'_exptl_absorpt_correction_type' value 'MULTI-SCAN'
changed to 'multi-scan' according to
/home/saulius/struct/CIF-dictionaries/cif_core.dic dictionary named
'cif_core.dic' version 2.4.2 from 2011-04-26.

Automatic conversion script
Id: cif_fix_values 1715 2011-07-08 13:25:40Z adriana 
;
_cod_original_cell_volume 2445.09(15)
_cod_original_sg_symbol_H-M P-1
_cod_database_code 4501603

loop_
_symmetry_equiv_pos_as_xyz
'x, y, z'
'-x, -y, -z'

loop_
_atom_site_label
_atom_site_type_symbol
_atom_site_fract_x
_atom_site_fract_y
_atom_site_fract_z
_atom_site_U_iso_or_equiv
_atom_site_adp_type
_atom_site_occupancy
_atom_site_symmetry_multiplicity
_atom_site_calc_flag
_atom_site_refinement_flags
_atom_site_disorder_group
Pb1 Pb 0.579403(12) 0.132296(10) 0.246430(10) 0.02649(5) Uani 1 1 d . .
Pb2 Pb 0.875311(12) -0.096345(10) 0.257831(10) 0.02714(5) Uani 1 1 d . .
S2 S 1.14169(9) 0.23640(8) 0.54834(7) 0.0329(2) Uani 1 1 d D .
S1 S 0.44578(9) -0.27382(7) -0.05097(7) 0.0317(2) Uani 1 1 d . .
O1 O -0.0632(2) 0.32932(18) 0.28717(18) 0.0278(6) Uani 1 1 d . .
O2 O 1.5203(2) -0.31722(19) 0.20162(18) 0.0304(6) Uani 1 1 d . .
O3 O 0.7145(2) -0.0003(2) 0.16271(19) 0.0368(7) Uani 1 1 d . .
O4 O 0.5280(2) 0.0209(2) 0.1386(2) 0.0408(7) Uani 1 1 d . .
O5 O 0.9827(3) -0.2630(2) 0.0140(2) 0.0467(8) Uani 1 1 d . .
O6 O 0.9050(3) -0.3642(2) -0.0665(2) 0.0428(8) Uani 1 1 d . .
H6 H 0.9733 -0.3893 -0.0734 0.064 Uiso 1 1 calc R .
O7 O 0.4205(4) -0.3483(3) 0.0056(3) 0.0865(16) Uani 1 1 d . .
O8 O 0.4842(4) -0.3056(4) -0.1406(2) 0.0851(16) Uani 1 1 d . .
O9 O 0.3558(4) -0.1984(3) -0.0499(5) 0.129(3) Uani 1 1 d . .
O10 O 0.9542(2) 0.0144(2) 0.3370(2) 0.0393(7) Uani 1 1 d . .
O11 O 0.7630(2) 0.0584(2) 0.34374(19) 0.0355(7) Uani 1 1 d . .
O12 O 0.5904(3) 0.3325(2) 0.5321(2) 0.0440(8) Uani 1 1 d . .
H12A H 0.5384 0.3695 0.5585 0.066 Uiso 1 1 calc R .
O13 O 0.7049(3) 0.4085(3) 0.6066(2) 0.0593(10) Uani 1 1 d . .
O14 O 1.1795(3) 0.1400(3) 0.5759(3) 0.0511(11) Uani 0.911(6) 1 d P 1
O15 O 1.1169(4) 0.2955(3) 0.6266(3) 0.0704(16) Uani 0.911(6) 1 d P 1
O16 O 1.2199(4) 0.2687(4) 0.4781(3) 0.0713(17) Uani 0.911(6) 1 d P 1
O16' O 1.223(2) 0.1721(14) 0.4911(15) 0.036(9) Uani 0.089(6) 1 d PDU 2
O15' O 1.155(3) 0.3333(8) 0.5244(17) 0.046(11) Uani 0.089(6) 1 d PDU 2
O14' O 1.143(3) 0.2178(18) 0.6404(7) 0.052(11) Uani 0.089(6) 1 d PDU 2
O17 O 0.5173(3) 0.0023(2) 0.3413(2) 0.0492(8) Uani 1 1 d . .
H17A H 0.4625 0.0052 0.3850 0.074 Uiso 1 1 d R .
H17B H 0.5340 -0.0498 0.3141 0.074 Uiso 1 1 d R .
O18 O 0.9864(3) -0.0155(2) 0.1297(2) 0.0437(8) Uani 1 1 d . .
H18A H 0.9465 0.0264 0.1025 0.066 Uiso 1 1 d R .
H18B H 1.0345 -0.0544 0.0978 0.066 Uiso 1 1 d R .
N1 N 0.3517(3) 0.1687(2) 0.2442(2) 0.0337(8) Uani 1 1 d . .
N2 N -0.0921(3) 0.2069(2) 0.2084(2) 0.0337(8) Uani 1 1 d . .
N3 N -0.2014(3) 0.2606(2) 0.2309(2) 0.0329(8) Uani 1 1 d . .
N4 N -0.4302(3) 0.5437(2) 0.3944(2) 0.0349(8) Uani 1 1 d . .
N5 N 1.0983(3) -0.1593(2) 0.2591(2) 0.0352(8) Uani 1 1 d . .
N6 N 1.5441(3) -0.1894(2) 0.2733(2) 0.0348(8) Uani 1 1 d . .
N7 N 1.6558(3) -0.2390(2) 0.2511(2) 0.0341(8) Uani 1 1 d . .
N8 N 1.8982(3) -0.5279(2) 0.1054(2) 0.0365(8) Uani 1 1 d . .
C1 C 0.1118(3) 0.2220(3) 0.2424(2) 0.0255(8) Uani 1 1 d . .
C2 C 0.1608(3) 0.1326(3) 0.2153(3) 0.0337(10) Uani 1 1 d . .
H2 H 0.1140 0.0894 0.1964 0.040 Uiso 1 1 calc R .
C3 C 0.2805(4) 0.1097(3) 0.2171(3) 0.0363(10) Uani 1 1 d . .
H3 H 0.3134 0.0500 0.1985 0.044 Uiso 1 1 calc R .
C4 C 0.3036(4) 0.2551(3) 0.2694(3) 0.0365(10) Uani 1 1 d . .
H4 H 0.3526 0.2969 0.2879 0.044 Uiso 1 1 calc R .
C5 C 0.1853(3) 0.2847(3) 0.2692(3) 0.0333(9) Uani 1 1 d . .
H5 H 0.1551 0.3453 0.2867 0.040 Uiso 1 1 calc R .
C6 C -0.0148(3) 0.2497(3) 0.2431(2) 0.0267(8) Uani 1 1 d . .
C7 C -0.1795(3) 0.3307(3) 0.2762(2) 0.0259(8) Uani 1 1 d . .
C8 C -0.2642(3) 0.4061(3) 0.3172(3) 0.0261(8) Uani 1 1 d . .
C9 C -0.3813(3) 0.4114(3) 0.2991(3) 0.0329(9) Uani 1 1 d . .
H9 H -0.4048 0.3689 0.2605 0.039 Uiso 1 1 calc R .
C10 C -0.4609(4) 0.4810(3) 0.3395(3) 0.0368(10) Uani 1 1 d . .
H10 H -0.5394 0.4845 0.3281 0.044 Uiso 1 1 calc R .
C11 C -0.3172(4) 0.5394(3) 0.4107(3) 0.0373(10) Uani 1 1 d . .
H11 H -0.2957 0.5838 0.4483 0.045 Uiso 1 1 calc R .
C12 C -0.2315(4) 0.4710(3) 0.3735(3) 0.0337(9) Uani 1 1 d . .
H12 H -0.1536 0.4689 0.3860 0.040 Uiso 1 1 calc R .
C13 C 1.3404(3) -0.2130(3) 0.2483(3) 0.0295(9) Uani 1 1 d . .
C14 C 1.2696(4) -0.2582(3) 0.1998(3) 0.0454(12) Uani 1 1 d . .
H14 H 1.3022 -0.3079 0.1625 0.054 Uiso 1 1 calc R .
C15 C 1.1502(4) -0.2297(4) 0.2063(3) 0.0468(12) Uani 1 1 d . .
H15 H 1.1036 -0.2608 0.1726 0.056 Uiso 1 1 calc R .
C16 C 1.1668(4) -0.1171(3) 0.3083(3) 0.0395(11) Uani 1 1 d . .
H16 H 1.1317 -0.0688 0.3464 0.047 Uiso 1 1 calc R .
C17 C 1.2871(4) -0.1418(3) 0.3052(3) 0.0389(10) Uani 1 1 d . .
H17 H 1.3317 -0.1111 0.3408 0.047 Uiso 1 1 calc R .
C18 C 1.4685(4) -0.2370(3) 0.2432(3) 0.0299(9) Uani 1 1 d . .
C19 C 1.6372(3) -0.3128(3) 0.2092(2) 0.0263(8) Uani 1 1 d . .
C20 C 1.7258(3) -0.3886(3) 0.1723(3) 0.0276(8) Uani 1 1 d . .
C21 C 1.6983(4) -0.4567(3) 0.1162(3) 0.0340(9) Uani 1 1 d . .
H21 H 1.6223 -0.4563 0.1001 0.041 Uiso 1 1 calc R .
C22 C 1.7877(4) -0.5253(3) 0.0847(3) 0.0387(10) Uani 1 1 d . .
H22 H 1.7700 -0.5716 0.0474 0.046 Uiso 1 1 calc R .
C23 C 1.9234(4) -0.4618(3) 0.1592(3) 0.0369(10) Uani 1 1 d . .
H23 H 2.0002 -0.4635 0.1739 0.044 Uiso 1 1 calc R .
C24 C 1.8398(4) -0.3908(3) 0.1941(3) 0.0328(9) Uani 1 1 d . .
H24 H 1.8599 -0.3455 0.2314 0.039 Uiso 1 1 calc R .
C25 C 0.6482(3) -0.1075(3) 0.0654(2) 0.0251(8) Uani 1 1 d . .
C26 C 0.7606(3) -0.1546(3) 0.0453(2) 0.0253(8) Uani 1 1 d . .
H26 H 0.8253 -0.1301 0.0646 0.030 Uiso 1 1 calc R .
C27 C 0.7781(3) -0.2376(3) -0.0030(2) 0.0238(8) Uani 1 1 d . .
C28 C 0.6811(3) -0.2737(3) -0.0327(2) 0.0253(8) Uani 1 1 d . .
H28 H 0.6916 -0.3295 -0.0648 0.030 Uiso 1 1 calc R .
C29 C 0.5690(3) -0.2258(3) -0.0139(2) 0.0253(8) Uani 1 1 d . .
C30 C 0.5516(3) -0.1435(3) 0.0346(2) 0.0280(9) Uani 1 1 d . .
H30 H 0.4760 -0.1121 0.0468 0.034 Uiso 1 1 calc R .
C31 C 0.6289(3) -0.0237(3) 0.1251(3) 0.0297(9) Uani 1 1 d . .
C32 C 0.8994(3) -0.2891(3) -0.0179(3) 0.0272(8) Uani 1 1 d . .
C33 C 0.8789(3) 0.1457(3) 0.4272(2) 0.0238(8) Uani 1 1 d . .
C34 C 0.7816(3) 0.2081(3) 0.4598(2) 0.0273(8) Uani 1 1 d . .
H34 H 0.7074 0.2013 0.4431 0.033 Uiso 1 1 calc R .
C35 C 0.7946(3) 0.2800(3) 0.5170(2) 0.0271(8) Uani 1 1 d . .
C36 C 0.9064(3) 0.2899(3) 0.5412(3) 0.0287(9) Uani 1 1 d . .
H36 H 0.9163 0.3389 0.5785 0.034 Uiso 1 1 calc R .
C37 C 1.0021(3) 0.2275(3) 0.5102(2) 0.0259(8) Uani 1 1 d . .
C38 C 0.9891(3) 0.1552(3) 0.4529(2) 0.0263(8) Uani 1 1 d . .
H38 H 1.0541 0.1134 0.4320 0.032 Uiso 1 1 calc R .
C39 C 0.8624(3) 0.0685(3) 0.3654(3) 0.0267(8) Uani 1 1 d . .
C40 C 0.6915(4) 0.3463(3) 0.5561(3) 0.0322(9) Uani 1 1 d . .
O19 O 0.4783(3) 0.2159(3) 0.4197(3) 0.0824(14) Uani 1 1 d . .
H19A H 0.5099 0.1909 0.4633 0.124 Uiso 1 1 d R .
H19B H 0.4045 0.2338 0.4286 0.124 Uiso 1 1 d R .
O20 O 0.3800(5) 0.4990(3) 0.1256(4) 0.1031(17) Uani 1 1 d . .
H20A H 0.3959 0.5414 0.0875 0.155 Uiso 1 1 d R .
H20B H 0.4241 0.4473 0.1203 0.155 Uiso 1 1 d R .
O21 O 0.1744(5) 0.5222(3) 0.2545(3) 0.0956(15) Uani 1 1 d . .
H21A H 0.2291 0.5102 0.2113 0.143 Uiso 1 1 d R .
H21B H 0.1916 0.5517 0.2988 0.143 Uiso 1 1 d R .
O22 O 0.1211(3) 0.8865(2) 0.9899(2) 0.0501(8) Uani 1 1 d . .
H22A H 0.1943 0.8679 0.9770 0.075 Uiso 1 1 d R .
H22B H 0.0725 0.8455 0.9896 0.075 Uiso 1 1 d R .
O23 O 0.6550(4) 0.9950(3) 0.5230(3) 0.0826(13) Uani 1 1 d . .
H23A H 0.6829 0.9382 0.5130 0.124 Uiso 1 1 d R .
H23B H 0.6423 1.0286 0.4779 0.124 Uiso 1 1 d R .
O24 O 0.0679(12) 0.4638(8) 0.4313(9) 0.126(4) Uani 0.50 1 d P .

loop_
_atom_site_aniso_label
_atom_site_aniso_U_11
_atom_site_aniso_U_22
_atom_site_aniso_U_33
_atom_site_aniso_U_23
_atom_site_aniso_U_13
_atom_site_aniso_U_12
Pb1 0.01890(8) 0.02507(9) 0.03518(9) -0.00819(6) -0.00533(6) 0.00248(6)
Pb2 0.02054(8) 0.02661(9) 0.03443(9) -0.00788(6) -0.00734(6) 0.00229(6)
S2 0.0240(5) 0.0373(6) 0.0389(6) -0.0062(5) -0.0102(4) -0.0028(4)
S1 0.0219(5) 0.0325(6) 0.0419(6) -0.0046(4) -0.0085(4) -0.0023(4)
O1 0.0146(13) 0.0294(15) 0.0380(15) -0.0077(12) -0.0030(11) 0.0053(11)
O2 0.0192(14) 0.0282(15) 0.0415(16) -0.0066(12) -0.0019(12) 0.0068(11)
O3 0.0264(15) 0.0383(17) 0.0464(17) -0.0194(14) -0.0164(13) 0.0099(12)
O4 0.0238(15) 0.0440(18) 0.0521(18) -0.0235(15) -0.0087(13) 0.0153(13)
O5 0.0210(16) 0.046(2) 0.073(2) -0.0155(17) -0.0097(15) 0.0045(13)
O6 0.0280(16) 0.0398(18) 0.058(2) -0.0208(15) -0.0081(15) 0.0154(13)
O7 0.114(4) 0.099(3) 0.067(3) 0.036(2) -0.040(3) -0.078(3)
O8 0.067(3) 0.164(5) 0.0371(19) -0.020(2) -0.0078(18) -0.067(3)
O9 0.046(3) 0.062(3) 0.292(8) -0.071(4) -0.090(4) 0.023(2)
O10 0.0235(15) 0.0349(17) 0.0577(19) -0.0244(14) -0.0048(13) 0.0077(12)
O11 0.0249(15) 0.0373(17) 0.0460(17) -0.0135(13) -0.0151(13) 0.0042(12)
O12 0.0284(16) 0.0421(19) 0.058(2) -0.0277(15) -0.0033(15) 0.0111(13)
O13 0.0405(19) 0.066(2) 0.071(2) -0.048(2) -0.0210(17) 0.0222(16)
O14 0.046(2) 0.045(2) 0.066(3) 0.0065(19) -0.0266(19) 0.0006(17)
O15 0.046(2) 0.096(4) 0.072(3) -0.050(3) -0.030(2) 0.014(2)
O16 0.044(2) 0.124(4) 0.054(2) 0.032(3) -0.014(2) -0.042(3)
O16' 0.032(10) 0.037(10) 0.039(10) -0.007(5) -0.005(5) -0.003(5)
O15' 0.043(11) 0.046(11) 0.051(12) -0.001(5) -0.009(5) -0.007(5)
O14' 0.051(12) 0.052(12) 0.051(12) 0.001(5) -0.006(5) -0.007(5)
O17 0.047(2) 0.0394(19) 0.056(2) -0.0075(15) 0.0154(16) -0.0081(15)
O18 0.0386(18) 0.0437(19) 0.0466(18) -0.0015(15) -0.0039(14) 0.0051(14)
N1 0.0194(17) 0.034(2) 0.047(2) -0.0052(16) -0.0037(15) 0.0023(14)
N2 0.0227(17) 0.035(2) 0.041(2) -0.0099(16) -0.0055(15) 0.0086(14)
N3 0.0195(17) 0.035(2) 0.043(2) -0.0096(16) -0.0044(15) 0.0078(14)
N4 0.0269(19) 0.031(2) 0.044(2) -0.0076(16) -0.0040(16) 0.0067(15)
N5 0.0233(18) 0.033(2) 0.047(2) -0.0042(16) -0.0035(16) 0.0078(15)
N6 0.0237(18) 0.0286(19) 0.050(2) -0.0045(16) -0.0034(16) 0.0063(14)
N7 0.0221(17) 0.0295(19) 0.048(2) -0.0060(16) -0.0014(15) 0.0055(14)
N8 0.0286(19) 0.030(2) 0.047(2) -0.0047(16) -0.0008(16) 0.0092(15)
C1 0.0186(19) 0.030(2) 0.0265(19) 0.0005(16) 0.0003(15) 0.0027(16)
C2 0.020(2) 0.029(2) 0.051(3) -0.0083(19) -0.0002(18) -0.0023(16)
C3 0.021(2) 0.030(2) 0.054(3) -0.006(2) 0.0005(19) 0.0060(17)
C4 0.022(2) 0.038(3) 0.049(3) -0.016(2) -0.0028(18) 0.0007(18)
C5 0.023(2) 0.032(2) 0.043(2) -0.0102(19) -0.0009(18) 0.0052(17)
C6 0.023(2) 0.030(2) 0.0257(19) -0.0030(16) -0.0002(16) 0.0035(16)
C7 0.0195(19) 0.029(2) 0.029(2) -0.0002(17) -0.0034(15) 0.0025(16)
C8 0.0177(19) 0.027(2) 0.032(2) 0.0021(16) 0.0003(16) 0.0036(15)
C9 0.025(2) 0.031(2) 0.042(2) -0.0111(18) -0.0070(18) 0.0057(17)
C10 0.022(2) 0.040(3) 0.048(3) -0.012(2) -0.0078(18) 0.0084(18)
C11 0.033(2) 0.034(2) 0.044(2) -0.0121(19) -0.0061(19) 0.0026(18)
C12 0.022(2) 0.035(2) 0.044(2) -0.0064(19) -0.0062(18) 0.0025(17)
C13 0.021(2) 0.030(2) 0.035(2) 0.0001(17) 0.0002(16) 0.0058(16)
C14 0.033(2) 0.044(3) 0.056(3) -0.022(2) -0.003(2) 0.009(2)
C15 0.026(2) 0.055(3) 0.060(3) -0.022(2) -0.013(2) 0.006(2)
C16 0.024(2) 0.037(3) 0.055(3) -0.012(2) -0.003(2) 0.0069(18)
C17 0.023(2) 0.037(3) 0.055(3) -0.012(2) -0.0065(19) 0.0067(18)
C18 0.026(2) 0.026(2) 0.033(2) -0.0017(17) 0.0027(17) 0.0087(17)
C19 0.0193(19) 0.029(2) 0.029(2) 0.0019(17) 0.0000(15) 0.0041(16)
C20 0.023(2) 0.026(2) 0.031(2) 0.0025(16) -0.0001(16) 0.0068(16)
C21 0.023(2) 0.034(2) 0.044(2) -0.0027(19) -0.0076(18) 0.0054(17)
C22 0.034(2) 0.039(3) 0.044(3) -0.013(2) -0.009(2) 0.0043(19)
C23 0.020(2) 0.039(3) 0.050(3) -0.003(2) -0.0061(18) 0.0082(17)
C24 0.026(2) 0.032(2) 0.040(2) -0.0080(18) -0.0038(18) 0.0012(17)
C25 0.0232(19) 0.027(2) 0.0240(19) -0.0054(16) -0.0066(15) 0.0064(16)
C26 0.0229(19) 0.029(2) 0.0245(19) -0.0071(16) -0.0067(15) 0.0021(16)
C27 0.0203(19) 0.025(2) 0.0239(18) -0.0021(15) -0.0026(15) 0.0071(15)
C28 0.025(2) 0.024(2) 0.0258(19) -0.0061(15) -0.0050(16) 0.0055(15)
C29 0.0202(19) 0.029(2) 0.0275(19) -0.0017(16) -0.0062(15) -0.0004(15)
C30 0.0201(19) 0.033(2) 0.029(2) -0.0037(17) -0.0030(16) 0.0078(16)
C31 0.027(2) 0.034(2) 0.027(2) -0.0048(17) -0.0047(17) 0.0040(17)
C32 0.022(2) 0.026(2) 0.032(2) 0.0008(17) 0.0004(16) 0.0046(16)
C33 0.0224(19) 0.025(2) 0.0234(18) -0.0047(15) -0.0051(15) 0.0053(15)
C34 0.0208(19) 0.031(2) 0.030(2) -0.0038(17) -0.0062(16) 0.0039(16)
C35 0.028(2) 0.026(2) 0.0255(19) -0.0059(16) -0.0029(16) 0.0062(16)
C36 0.028(2) 0.026(2) 0.032(2) -0.0080(17) -0.0073(17) 0.0031(16)
C37 0.0212(19) 0.028(2) 0.028(2) -0.0009(16) -0.0058(16) 0.0005(16)
C38 0.0198(19) 0.025(2) 0.032(2) -0.0056(16) -0.0018(16) 0.0048(15)
C39 0.025(2) 0.026(2) 0.028(2) -0.0044(16) -0.0044(16) 0.0008(16)
C40 0.031(2) 0.031(2) 0.032(2) -0.0074(18) -0.0054(18) 0.0114(17)
O19 0.041(2) 0.127(4) 0.079(3) -0.051(3) -0.006(2) -0.006(2)
O20 0.108(4) 0.061(3) 0.131(4) -0.008(3) 0.012(3) 0.004(3)
O21 0.090(4) 0.086(4) 0.116(4) -0.017(3) -0.030(3) -0.016(3)
O22 0.0378(18) 0.049(2) 0.061(2) -0.0103(17) 0.0005(16) -0.0008(15)
O23 0.084(3) 0.089(3) 0.063(3) -0.003(2) 0.028(2) -0.004(3)
O24 0.141(11) 0.090(8) 0.149(11) 0.000(8) -0.019(9) -0.020(8)

loop_
_atom_type_symbol
_atom_type_description
_atom_type_scat_dispersion_real
_atom_type_scat_dispersion_imag
_atom_type_scat_source
C C 0.0033 0.0016 'International Tables Vol C Tables 4.2.6.8 and 6.1.1.4'
H H 0.0000 0.0000 'International Tables Vol C Tables 4.2.6.8 and 6.1.1.4'
N N 0.0061 0.0033 'International Tables Vol C Tables 4.2.6.8 and 6.1.1.4'
O O 0.0106 0.0060 'International Tables Vol C Tables 4.2.6.8 and 6.1.1.4'
S S 0.1246 0.1234 'International Tables Vol C Tables 4.2.6.8 and 6.1.1.4'
Pb Pb -3.3944 10.1111 'International Tables Vol C Tables 4.2.6.8 and 6.1.1.4'

loop_
_geom_angle_atom_site_label_1
_geom_angle_atom_site_label_2
_geom_angle_atom_site_label_3
_geom_angle
_geom_angle_site_symmetry_1
_geom_angle_site_symmetry_3
O17 Pb1 O4 77.21(11) . .
O17 Pb1 O3 82.09(10) . .
O4 Pb1 O3 51.85(9) . .
O17 Pb1 N1 82.50(11) . .
O4 Pb1 N1 74.86(10) . .
O3 Pb1 N1 126.54(10) . .
O17 Pb1 O11 69.05(10) . .
O4 Pb1 O11 113.47(9) . .
O3 Pb1 O11 67.68(8) . .
N1 Pb1 O11 146.65(10) . .
O10 Pb2 O14' 102.4(7) . 2_756
O10 Pb2 O18 80.78(11) . .
O14' Pb2 O18 152.1(8) 2_756 .
O10 Pb2 O14 75.45(11) . 2_756
O14' Pb2 O14 34.5(5) 2_756 2_756
O18 Pb2 O14 155.34(11) . 2_756
O10 Pb2 N5 74.74(10) . .
O14' Pb2 N5 79.4(9) 2_756 .
O18 Pb2 N5 74.72(11) . .
O14 Pb2 N5 92.60(11) 2_756 .
O10 Pb2 O11 51.26(9) . .
O14' Pb2 O11 105.6(6) 2_756 .
O18 Pb2 O11 97.98(10) . .
O14 Pb2 O11 72.06(11) 2_756 .
N5 Pb2 O11 125.83(9) . .
O10 Pb2 O3 106.65(9) . .
O14' Pb2 O3 131.6(9) 2_756 .
O18 Pb2 O3 71.47(10) . .
O14 Pb2 O3 121.63(10) 2_756 .
N5 Pb2 O3 145.35(10) . .
O11 Pb2 O3 67.22(8) . .
O10 Pb2 C39 25.70(10) . .
O14' Pb2 C39 104.5(5) 2_756 .
O18 Pb2 C39 90.30(11) . .
O14 Pb2 C39 70.91(11) 2_756 .
N5 Pb2 C39 100.26(11) . .
O11 Pb2 C39 25.60(9) . .
O3 Pb2 C39 87.41(10) . .
O16 S2 O14' 136.9(16) . .
O16 S2 O15 115.9(3) . .
O14' S2 O15 47.2(10) . .
O16 S2 O15' 53.3(10) . .
O14' S2 O15' 113.8(9) . .
O15 S2 O15' 69.7(10) . .
O16 S2 O16' 58.4(9) . .
O14' S2 O16' 113.7(9) . .
O15 S2 O16' 149.7(12) . .
O15' S2 O16' 111.6(8) . .
O16 S2 O14 112.6(3) . .
O14' S2 O14 61.6(10) . .
O15 S2 O14 108.8(3) . .
O15' S2 O14 156.7(14) . .
O16' S2 O14 57.5(9) . .
O16 S2 C37 108.9(2) . .
O14' S2 C37 113.9(16) . .
O15 S2 C37 105.8(2) . .
O15' S2 C37 98.6(14) . .
O16' S2 C37 103.9(12) . .
O14 S2 C37 104.03(19) . .
O7 S1 O9 116.1(4) . .
O7 S1 O8 111.4(3) . .
O9 S1 O8 110.4(4) . .
O7 S1 C29 106.6(2) . .
O9 S1 C29 105.5(2) . .
O8 S1 C29 106.15(19) . .
C6 O1 C7 102.1(3) . .
C18 O2 C19 102.2(3) . .
C31 O3 Pb1 90.9(2) . .
C31 O3 Pb2 133.6(3) . .
Pb1 O3 Pb2 115.69(10) . .
C31 O4 Pb1 95.9(2) . .
C32 O6 H6 109.5 . .
C39 O10 Pb2 101.9(2) . .
C39 O11 Pb2 84.4(2) . .
C39 O11 Pb1 146.0(3) . .
Pb2 O11 Pb1 108.19(9) . .
C40 O12 H12A 109.5 . .
S2 O14 Pb2 117.4(2) . 2_756
S2 O14' Pb2 140.8(17) . 2_756
Pb1 O17 H17A 127.0 . .
Pb1 O17 H17B 111.3 . .
H17A O17 H17B 117.1 . .
Pb2 O18 H18A 116.8 . .
Pb2 O18 H18B 111.2 . .
H18A O18 H18B 117.1 . .
C3 N1 C4 117.8(3) . .
C3 N1 Pb1 125.3(3) . .
C4 N1 Pb1 116.9(3) . .
C6 N2 N3 105.9(3) . .
C7 N3 N2 106.0(3) . .
C10 N4 C11 119.1(4) . .
C15 N5 C16 117.4(4) . .
C15 N5 Pb2 121.8(3) . .
C16 N5 Pb2 120.6(3) . .
C18 N6 N7 106.9(3) . .
C19 N7 N6 105.6(3) . .
C23 N8 C22 118.5(4) . .
C5 C1 C2 118.9(4) . .
C5 C1 C6 120.4(4) . .
C2 C1 C6 120.7(4) . .
C3 C2 C1 118.3(4) . .
C3 C2 H2 120.8 . .
C1 C2 H2 120.8 . .
N1 C3 C2 123.3(4) . .
N1 C3 H3 118.3 . .
C2 C3 H3 118.3 . .
N1 C4 C5 123.1(4) . .
N1 C4 H4 118.5 . .
C5 C4 H4 118.5 . .
C4 C5 C1 118.5(4) . .
C4 C5 H5 120.7 . .
C1 C5 H5 120.7 . .
N2 C6 O1 112.8(3) . .
N2 C6 C1 128.6(4) . .
O1 C6 C1 118.6(3) . .
N3 C7 O1 113.1(3) . .
N3 C7 C8 127.7(4) . .
O1 C7 C8 119.2(3) . .
C12 C8 C9 119.5(4) . .
C12 C8 C7 121.9(3) . .
C9 C8 C7 118.6(3) . .
C10 C9 C8 118.3(4) . .
C10 C9 H9 120.8 . .
C8 C9 H9 120.8 . .
N4 C10 C9 122.5(4) . .
N4 C10 H10 118.7 . .
C9 C10 H10 118.7 . .
N4 C11 C12 122.1(4) . .
N4 C11 H11 118.9 . .
C12 C11 H11 118.9 . .
C8 C12 C11 118.4(4) . .
C8 C12 H12 120.8 . .
C11 C12 H12 120.8 . .
C14 C13 C17 118.0(4) . .
C14 C13 C18 123.3(4) . .
C17 C13 C18 118.7(4) . .
C13 C14 C15 119.8(4) . .
C13 C14 H14 120.1 . .
C15 C14 H14 120.1 . .
N5 C15 C14 122.8(4) . .
N5 C15 H15 118.6 . .
C14 C15 H15 118.6 . .
N5 C16 C17 123.0(4) . .
N5 C16 H16 118.5 . .
C17 C16 H16 118.5 . .
C16 C17 C13 119.0(4) . .
C16 C17 H17 120.5 . .
C13 C17 H17 120.5 . .
N6 C18 O2 112.5(3) . .
N6 C18 C13 127.5(4) . .
O2 C18 C13 120.0(4) . .
N7 C19 O2 112.9(3) . .
N7 C19 C20 127.3(4) . .
O2 C19 C20 119.8(3) . .
C24 C20 C21 119.5(4) . .
C24 C20 C19 118.5(4) . .
C21 C20 C19 122.0(4) . .
C22 C21 C20 117.8(4) . .
C22 C21 H21 121.1 . .
C20 C21 H21 121.1 . .
N8 C22 C21 123.0(4) . .
N8 C22 H22 118.5 . .
C21 C22 H22 118.5 . .
N8 C23 C24 122.6(4) . .
N8 C23 H23 118.7 . .
C24 C23 H23 118.7 . .
C20 C24 C23 118.6(4) . .
C20 C24 H24 120.7 . .
C23 C24 H24 120.7 . .
C26 C25 C30 119.3(3) . .
C26 C25 C31 120.5(3) . .
C30 C25 C31 120.1(3) . .
C27 C26 C25 121.1(3) . .
C27 C26 H26 119.4 . .
C25 C26 H26 119.4 . .
C26 C27 C28 119.3(3) . .
C26 C27 C32 119.2(3) . .
C28 C27 C32 121.4(3) . .
C29 C28 C27 119.6(3) . .
C29 C28 H28 120.2 . .
C27 C28 H28 120.2 . .
C30 C29 C28 121.0(3) . .
C30 C29 S1 120.0(3) . .
C28 C29 S1 118.9(3) . .
C29 C30 C25 119.7(3) . .
C29 C30 H30 120.2 . .
C25 C30 H30 120.2 . .
O4 C31 O3 121.4(4) . .
O4 C31 C25 119.5(3) . .
O3 C31 C25 119.1(3) . .
O5 C32 O6 124.4(4) . .
O5 C32 C27 122.3(4) . .
O6 C32 C27 113.3(3) . .
C38 C33 C34 119.7(3) . .
C38 C33 C39 120.8(3) . .
C34 C33 C39 119.5(3) . .
C35 C34 C33 120.5(4) . .
C35 C34 H34 119.7 . .
C33 C34 H34 119.7 . .
C34 C35 C36 119.3(3) . .
C34 C35 C40 122.2(4) . .
C36 C35 C40 118.5(3) . .
C37 C36 C35 120.2(3) . .
C37 C36 H36 119.9 . .
C35 C36 H36 119.9 . .
C36 C37 C38 120.5(4) . .
C36 C37 S2 119.5(3) . .
C38 C37 S2 119.9(3) . .
C33 C38 C37 119.7(3) . .
C33 C38 H38 120.1 . .
C37 C38 H38 120.1 . .
O11 C39 O10 122.2(3) . .
O11 C39 C33 121.0(3) . .
O10 C39 C33 116.8(3) . .
O11 C39 Pb2 70.0(2) . .
O10 C39 Pb2 52.37(19) . .
C33 C39 Pb2 168.4(3) . .
O13 C40 O12 123.5(4) . .
O13 C40 C35 121.0(4) . .
O12 C40 C35 115.5(3) . .
H19A O19 H19B 117.1 . .
H20A O20 H20B 117.1 . .
H21A O21 H21B 117.2 . .
H22A O22 H22B 117.0 . .
H23A O23 H23B 116.9 . .

loop_
_geom_bond_atom_site_label_1
_geom_bond_atom_site_label_2
_geom_bond_distance
_geom_bond_site_symmetry_2
Pb1 O17 2.448(3) .
Pb1 O4 2.460(3) .
Pb1 O3 2.560(3) .
Pb1 N1 2.605(3) .
Pb1 O11 2.824(3) .
Pb2 O10 2.318(3) .
Pb2 O14' 2.320(19) 2_756
Pb2 O18 2.520(3) .
Pb2 O14 2.600(4) 2_756
Pb2 N5 2.616(3) .
Pb2 O11 2.703(3) .
Pb2 O3 2.727(3) .
Pb2 C39 2.864(4) .
S2 O16 1.407(4) .
S2 O14' 1.415(10) .
S2 O15 1.445(4) .
S2 O15' 1.450(10) .
S2 O16' 1.451(10) .
S2 O14 1.477(4) .
S2 C37 1.780(4) .
S1 O7 1.392(4) .
S1 O9 1.412(4) .
S1 O8 1.435(4) .
S1 C29 1.783(4) .
O1 C6 1.358(5) .
O1 C7 1.359(4) .
O2 C18 1.360(5) .
O2 C19 1.363(4) .
O3 C31 1.266(5) .
O4 C31 1.253(5) .
O5 C32 1.213(5) .
O6 C32 1.303(5) .
O6 H6 0.8200 .
O10 C39 1.269(5) .
O11 C39 1.243(5) .
O12 C40 1.289(5) .
O12 H12A 0.8200 .
O13 C40 1.214(5) .
O14 Pb2 2.600(4) 2_756
O14' Pb2 2.320(19) 2_756
O17 H17A 0.8500 .
O17 H17B 0.8499 .
O18 H18A 0.8498 .
O18 H18B 0.8500 .
N1 C3 1.334(5) .
N1 C4 1.340(5) .
N2 C6 1.292(5) .
N2 N3 1.403(4) .
N3 C7 1.285(5) .
N4 C10 1.333(5) .
N4 C11 1.341(5) .
N5 C15 1.335(6) .
N5 C16 1.336(5) .
N6 C18 1.283(5) .
N6 N7 1.399(5) .
N7 C19 1.290(5) .
N8 C23 1.331(6) .
N8 C22 1.335(6) .
C1 C5 1.387(5) .
C1 C2 1.389(6) .
C1 C6 1.458(5) .
C2 C3 1.377(6) .
C2 H2 0.9300 .
C3 H3 0.9300 .
C4 C5 1.375(6) .
C4 H4 0.9300 .
C5 H5 0.9300 .
C7 C8 1.462(5) .
C8 C12 1.377(6) .
C8 C9 1.394(5) .
C9 C10 1.371(6) .
C9 H9 0.9300 .
C10 H10 0.9300 .
C11 C12 1.382(6) .
C11 H11 0.9300 .
C12 H12 0.9300 .
C13 C14 1.371(6) .
C13 C17 1.383(6) .
C13 C18 1.461(5) .
C14 C15 1.374(6) .
C14 H14 0.9300 .
C15 H15 0.9300 .
C16 C17 1.379(6) .
C16 H16 0.9300 .
C17 H17 0.9300 .
C19 C20 1.470(5) .
C20 C24 1.380(6) .
C20 C21 1.386(6) .
C21 C22 1.384(6) .
C21 H21 0.9300 .
C22 H22 0.9300 .
C23 C24 1.383(6) .
C23 H23 0.9300 .
C24 H24 0.9300 .
C25 C26 1.387(5) .
C25 C30 1.398(5) .
C25 C31 1.492(5) .
C26 C27 1.386(5) .
C26 H26 0.9300 .
C27 C28 1.395(5) .
C27 C32 1.492(5) .
C28 C29 1.387(5) .
C28 H28 0.9300 .
C29 C30 1.379(5) .
C30 H30 0.9300 .
C33 C38 1.384(5) .
C33 C34 1.395(5) .
C33 C39 1.499(5) .
C34 C35 1.384(5) .
C34 H34 0.9300 .
C35 C36 1.394(5) .
C35 C40 1.499(5) .
C36 C37 1.377(5) .
C36 H36 0.9300 .
C37 C38 1.389(5) .
C38 H38 0.9300 .
O19 H19A 0.8500 .
O19 H19B 0.8500 .
O20 H20A 0.8506 .
O20 H20B 0.8502 .
O21 H21A 0.8516 .
O21 H21B 0.8514 .
O22 H22A 0.8502 .
O22 H22B 0.8502 .
O23 H23A 0.8505 .
O23 H23B 0.8501 .

loop_
_geom_torsion_atom_site_label_1
_geom_torsion_atom_site_label_2
_geom_torsion_atom_site_label_3
_geom_torsion_atom_site_label_4
_geom_torsion
_geom_torsion_site_symmetry_1
_geom_torsion_site_symmetry_4
O17 Pb1 O3 C31 78.9(2) . .
O4 Pb1 O3 C31 -1.0(2) . .
N1 Pb1 O3 C31 4.4(3) . .
O11 Pb1 O3 C31 149.4(3) . .
O17 Pb1 O3 Pb2 -61.69(13) . .
O4 Pb1 O3 Pb2 -141.61(18) . .
N1 Pb1 O3 Pb2 -136.21(12) . .
O11 Pb1 O3 Pb2 8.85(10) . .
O10 Pb2 O3 C31 -161.5(3) . .
O14' Pb2 O3 C31 -37.0(8) 2_756 .
O18 Pb2 O3 C31 124.6(4) . .
O14 Pb2 O3 C31 -78.6(4) 2_756 .
N5 Pb2 O3 C31 111.4(4) . .
O11 Pb2 O3 C31 -128.0(4) . .
C39 Pb2 O3 C31 -144.3(3) . .
O10 Pb2 O3 Pb1 -42.77(14) . .
O14' Pb2 O3 Pb1 81.7(7) 2_756 .
O18 Pb2 O3 Pb1 -116.71(14) . .
O14 Pb2 O3 Pb1 40.12(17) 2_756 .
N5 Pb2 O3 Pb1 -129.89(16) . .
O11 Pb2 O3 Pb1 -9.27(10) . .
C39 Pb2 O3 Pb1 -25.52(13) . .
O17 Pb1 O4 C31 -88.9(3) . .
O3 Pb1 O4 C31 1.0(2) . .
N1 Pb1 O4 C31 -174.5(3) . .
O11 Pb1 O4 C31 -28.8(3) . .
O14' Pb2 O10 C39 -97.8(9) 2_756 .
O18 Pb2 O10 C39 110.5(3) . .
O14 Pb2 O10 C39 -76.1(3) 2_756 .
N5 Pb2 O10 C39 -173.0(3) . .
O11 Pb2 O10 C39 2.4(2) . .
O3 Pb2 O10 C39 43.1(3) . .
O10 Pb2 O11 C39 -2.4(2) . .
O14' Pb2 O11 C39 91.2(9) 2_756 .
O18 Pb2 O11 C39 -73.7(2) . .
O14 Pb2 O11 C39 83.1(2) 2_756 .
N5 Pb2 O11 C39 3.2(3) . .
O3 Pb2 O11 C39 -139.7(3) . .
O10 Pb2 O11 Pb1 145.29(17) . .
O14' Pb2 O11 Pb1 -121.1(9) 2_756 .
O18 Pb2 O11 Pb1 73.96(11) . .
O14 Pb2 O11 Pb1 -129.23(13) 2_756 .
N5 Pb2 O11 Pb1 150.84(11) . .
O3 Pb2 O11 Pb1 7.97(9) . .
C39 Pb2 O11 Pb1 147.7(3) . .
O17 Pb1 O11 C39 -170.8(5) . .
O4 Pb1 O11 C39 124.3(4) . .
O3 Pb1 O11 C39 99.3(5) . .
N1 Pb1 O11 C39 -137.6(4) . .
O17 Pb1 O11 Pb2 81.42(12) . .
O4 Pb1 O11 Pb2 16.55(14) . .
O3 Pb1 O11 Pb2 -8.46(9) . .
N1 Pb1 O11 Pb2 114.70(16) . .
O16 S2 O14 Pb2 149.3(2) . 2_756
O14' S2 O14 Pb2 16.9(18) . 2_756
O15 S2 O14 Pb2 19.5(3) . 2_756
O15' S2 O14 Pb2 101(2) . 2_756
O16' S2 O14 Pb2 169.4(14) . 2_756
C37 S2 O14 Pb2 -92.9(2) . 2_756
O16 S2 O14' Pb2 -121(3) . 2_756
O15 S2 O14' Pb2 156(5) . 2_756
O15' S2 O14' Pb2 178(3) . 2_756
O16' S2 O14' Pb2 -53(4) . 2_756
O14 S2 O14' Pb2 -27(2) . 2_756
C37 S2 O14' Pb2 66(3) . 2_756
O17 Pb1 N1 C3 -57.4(3) . .
O4 Pb1 N1 C3 21.3(3) . .
O3 Pb1 N1 C3 16.9(4) . .
O11 Pb1 N1 C3 -88.5(4) . .
O17 Pb1 N1 C4 125.2(3) . .
O4 Pb1 N1 C4 -156.1(3) . .
O3 Pb1 N1 C4 -160.5(3) . .
O11 Pb1 N1 C4 94.1(3) . .
C6 N2 N3 C7 0.6(4) . .
O10 Pb2 N5 C15 -167.3(4) . .
O14' Pb2 N5 C15 86.6(7) 2_756 .
O18 Pb2 N5 C15 -82.9(4) . .
O14 Pb2 N5 C15 118.6(4) 2_756 .
O11 Pb2 N5 C15 -171.8(3) . .
O3 Pb2 N5 C15 -70.0(4) . .
C39 Pb2 N5 C15 -170.4(4) . .
O10 Pb2 N5 C16 7.6(3) . .
O14' Pb2 N5 C16 -98.5(6) 2_756 .
O18 Pb2 N5 C16 92.0(3) . .
O14 Pb2 N5 C16 -66.5(3) 2_756 .
O11 Pb2 N5 C16 3.2(4) . .
O3 Pb2 N5 C16 105.0(3) . .
C39 Pb2 N5 C16 4.6(4) . .
C18 N6 N7 C19 0.0(5) . .
C5 C1 C2 C3 0.7(6) . .
C6 C1 C2 C3 -179.1(4) . .
C4 N1 C3 C2 -1.2(7) . .
Pb1 N1 C3 C2 -178.6(3) . .
C1 C2 C3 N1 0.5(7) . .
C3 N1 C4 C5 0.6(7) . .
Pb1 N1 C4 C5 178.2(3) . .
N1 C4 C5 C1 0.5(7) . .
C2 C1 C5 C4 -1.2(6) . .
C6 C1 C5 C4 178.6(4) . .
N3 N2 C6 O1 -0.5(4) . .
N3 N2 C6 C1 177.6(4) . .
C7 O1 C6 N2 0.3(4) . .
C7 O1 C6 C1 -178.1(3) . .
C5 C1 C6 N2 168.4(4) . .
C2 C1 C6 N2 -11.8(6) . .
C5 C1 C6 O1 -13.5(6) . .
C2 C1 C6 O1 166.3(4) . .
N2 N3 C7 O1 -0.4(5) . .
N2 N3 C7 C8 -178.3(4) . .
C6 O1 C7 N3 0.1(4) . .
C6 O1 C7 C8 178.2(3) . .
N3 C7 C8 C12 171.7(4) . .
O1 C7 C8 C12 -6.0(6) . .
N3 C7 C8 C9 -7.8(6) . .
O1 C7 C8 C9 174.5(4) . .
C12 C8 C9 C10 -1.1(6) . .
C7 C8 C9 C10 178.5(4) . .
C11 N4 C10 C9 0.4(7) . .
C8 C9 C10 N4 0.7(7) . .
C10 N4 C11 C12 -1.0(7) . .
C9 C8 C12 C11 0.5(6) . .
C7 C8 C12 C11 -179.0(4) . .
N4 C11 C12 C8 0.6(7) . .
C17 C13 C14 C15 2.4(7) . .
C18 C13 C14 C15 -178.1(5) . .
C16 N5 C15 C14 -1.3(7) . .
Pb2 N5 C15 C14 173.8(4) . .
C13 C14 C15 N5 -0.5(8) . .
C15 N5 C16 C17 1.4(7) . .
Pb2 N5 C16 C17 -173.8(4) . .
N5 C16 C17 C13 0.5(7) . .
C14 C13 C17 C16 -2.3(7) . .
C18 C13 C17 C16 178.1(4) . .
N7 N6 C18 O2 0.3(5) . .
N7 N6 C18 C13 -178.7(4) . .
C19 O2 C18 N6 -0.5(4) . .
C19 O2 C18 C13 178.6(4) . .
C14 C13 C18 N6 166.9(5) . .
C17 C13 C18 N6 -13.6(7) . .
C14 C13 C18 O2 -12.0(6) . .
C17 C13 C18 O2 167.5(4) . .
N6 N7 C19 O2 -0.3(5) . .
N6 N7 C19 C20 -179.4(4) . .
C18 O2 C19 N7 0.4(4) . .
C18 O2 C19 C20 179.6(3) . .
N7 C19 C20 C24 10.1(6) . .
O2 C19 C20 C24 -169.0(4) . .
N7 C19 C20 C21 -169.3(4) . .
O2 C19 C20 C21 11.7(6) . .
C24 C20 C21 C22 0.6(6) . .
C19 C20 C21 C22 180.0(4) . .
C23 N8 C22 C21 0.4(7) . .
C20 C21 C22 N8 -0.6(7) . .
C22 N8 C23 C24 -0.2(7) . .
C21 C20 C24 C23 -0.4(6) . .
C19 C20 C24 C23 -179.7(4) . .
N8 C23 C24 C20 0.1(7) . .
C30 C25 C26 C27 -1.4(6) . .
C31 C25 C26 C27 173.8(4) . .
C25 C26 C27 C28 0.7(6) . .
C25 C26 C27 C32 -176.0(4) . .
C26 C27 C28 C29 0.4(6) . .
C32 C27 C28 C29 177.0(4) . .
C27 C28 C29 C30 -0.8(6) . .
C27 C28 C29 S1 -179.1(3) . .
O7 S1 C29 C30 -103.1(4) . .
O9 S1 C29 C30 20.9(5) . .
O8 S1 C29 C30 138.1(4) . .
O7 S1 C29 C28 75.3(4) . .
O9 S1 C29 C28 -160.7(4) . .
O8 S1 C29 C28 -43.5(4) . .
C28 C29 C30 C25 0.0(6) . .
S1 C29 C30 C25 178.4(3) . .
C26 C25 C30 C29 1.0(6) . .
C31 C25 C30 C29 -174.2(4) . .
Pb1 O4 C31 O3 -2.0(4) . .
Pb1 O4 C31 C25 176.6(3) . .
Pb1 O3 C31 O4 1.9(4) . .
Pb2 O3 C31 O4 129.7(4) . .
Pb1 O3 C31 C25 -176.7(3) . .
Pb2 O3 C31 C25 -48.9(5) . .
C26 C25 C31 O4 176.1(4) . .
C30 C25 C31 O4 -8.8(6) . .
C26 C25 C31 O3 -5.3(6) . .
C30 C25 C31 O3 169.8(4) . .
C26 C27 C32 O5 3.1(6) . .
C28 C27 C32 O5 -173.5(4) . .
C26 C27 C32 O6 -178.0(3) . .
C28 C27 C32 O6 5.5(5) . .
C38 C33 C34 C35 0.7(6) . .
C39 C33 C34 C35 -180.0(4) . .
C33 C34 C35 C36 0.4(6) . .
C33 C34 C35 C40 -177.7(4) . .
C34 C35 C36 C37 -1.4(6) . .
C40 C35 C36 C37 176.8(4) . .
C35 C36 C37 C38 1.3(6) . .
C35 C36 C37 S2 -175.5(3) . .
O16 S2 C37 C36 -109.5(4) . .
O14' S2 C37 C36 65.4(12) . .
O15 S2 C37 C36 15.7(4) . .
O15' S2 C37 C36 -55.5(10) . .
O16' S2 C37 C36 -170.4(10) . .
O14 S2 C37 C36 130.2(4) . .
O16 S2 C37 C38 73.7(4) . .
O14' S2 C37 C38 -111.4(11) . .
O15 S2 C37 C38 -161.1(4) . .
O15' S2 C37 C38 127.7(10) . .
O16' S2 C37 C38 12.8(10) . .
O14 S2 C37 C38 -46.6(4) . .
C34 C33 C38 C37 -0.8(6) . .
C39 C33 C38 C37 179.9(4) . .
C36 C37 C38 C33 -0.2(6) . .
S2 C37 C38 C33 176.6(3) . .
Pb2 O11 C39 O10 4.0(4) . .
Pb1 O11 C39 O10 -110.6(5) . .
Pb2 O11 C39 C33 -175.7(3) . .
Pb1 O11 C39 C33 69.7(6) . .
Pb1 O11 C39 Pb2 -114.6(4) . .
Pb2 O10 C39 O11 -4.7(5) . .
Pb2 O10 C39 C33 174.9(3) . .
C38 C33 C39 O11 178.3(4) . .
C34 C33 C39 O11 -1.0(6) . .
C38 C33 C39 O10 -1.4(6) . .
C34 C33 C39 O10 179.3(4) . .
C38 C33 C39 Pb2 18.9(15) . .
C34 C33 C39 Pb2 -160.4(11) . .
O10 Pb2 C39 O11 175.7(4) . .
O14' Pb2 C39 O11 -95.8(10) 2_756 .
O18 Pb2 C39 O11 108.1(2) . .
O14 Pb2 C39 O11 -88.2(2) 2_756 .
N5 Pb2 C39 O11 -177.4(2) . .
O3 Pb2 C39 O11 36.7(2) . .
O14' Pb2 C39 O10 88.5(10) 2_756 .
O18 Pb2 C39 O10 -67.6(3) . .
O14 Pb2 C39 O10 96.1(3) 2_756 .
N5 Pb2 C39 O10 6.9(3) . .
O11 Pb2 C39 O10 -175.7(4) . .
O3 Pb2 C39 O10 -139.1(3) . .
O10 Pb2 C39 C33 -23.0(12) . .
O14' Pb2 C39 C33 65.4(16) 2_756 .
O18 Pb2 C39 C33 -90.7(13) . .
O14 Pb2 C39 C33 73.1(13) 2_756 .
N5 Pb2 C39 C33 -16.2(13) . .
O11 Pb2 C39 C33 161.2(15) . .
O3 Pb2 C39 C33 -162.1(13) . .
C34 C35 C40 O13 179.5(4) . .
C36 C35 C40 O13 1.3(6) . .
C34 C35 C40 O12 -0.8(6) . .
C36 C35 C40 O12 -179.0(4) . .
